data_2215327
loop_
_publ_author_name
'Zhang, Fan'
'Lerner, Hans-Wolfram'
'Bolte, Michael'

_publ_section_title
;Bis(\m-{(1,3-phenylene)[<i>tert</i>-butyl(pyrazol-1-yl)borato][<i>tert</i>-butyl(dipyrazol-1-yl)borato]})dihydroxydiiron(II)
 tetrahydrofuran disolvate
;
_journal_coeditor_code AT2388
_journal_issue 10
_journal_name_full 'Acta Crystallographica Section E'
_journal_page_first m2505
_journal_page_last m2505
_journal_paper_doi 10.1107/S1600536807043346
_journal_volume 63
_journal_year 2007
_chemical_formula_iupac '[Fe2 (C23 H32 B2 N6 O)2], 2C4 H8 O'
_chemical_formula_moiety 'C46 H64 B4 Fe2 N12 O2, 2(C4 H8 O)'
_chemical_formula_sum 'C54 H80 B4 Fe2 N12 O4'
_chemical_formula_weight 1116.24
_chemical_name_systematic ?
_space_group_IT_number 2
_symmetry_cell_setting triclinic
_symmetry_space_group_name_Hall '-P 1'
_symmetry_space_group_name_H-M 'P -1'
_atom_sites_solution_hydrogens geom
_atom_sites_solution_primary direct
_atom_sites_solution_secondary difmap
_audit_creation_method SHELXL-97
_cell_angle_alpha 71.619(12)
_cell_angle_beta 63.139(12)
_cell_angle_gamma 66.862(13)
_cell_formula_units_Z 1
_cell_length_a 11.645(2)
_cell_length_b 12.363(2)
_cell_length_c 12.507(2)
_cell_measurement_reflns_used 10281
_cell_measurement_temperature 173(2)
_cell_measurement_theta_max 25.8
_cell_measurement_theta_min 3.4
_cell_volume 1456.1(5)
_computing_cell_refinement 'X-Area (Stoe & Cie, 2001)'
_computing_data_collection 'X-Area (Stoe & Cie, 2001)'
_computing_data_reduction 'X-Area (Stoe & Cie, 2001)'
_computing_molecular_graphics 'XP in SHELXTL-Plus (Sheldrick, 1991)'
_computing_publication_material 'SHELXL97 (Sheldrick, 1997) and PLATON (Spek, 2003)'
_computing_structure_refinement 'SHELXL97 (Sheldrick, 1997)'
_computing_structure_solution 'SHELXS97 (Sheldrick, 1990)'
_diffrn_ambient_temperature 173(2)
_diffrn_measured_fraction_theta_full 0.977
_diffrn_measured_fraction_theta_max 0.977
_diffrn_measurement_device_type 'STOE IPDS II two-circle diffractometer'
_diffrn_measurement_method \w
_diffrn_radiation_monochromator graphite
_diffrn_radiation_source 'fine-focus sealed tube'
_diffrn_radiation_type MoK\a
_diffrn_radiation_wavelength 0.71073
_diffrn_reflns_av_R_equivalents 0.0788
_diffrn_reflns_av_sigmaI/netI 0.1071
_diffrn_reflns_limit_h_max 14
_diffrn_reflns_limit_h_min -14
_diffrn_reflns_limit_k_max 15
_diffrn_reflns_limit_k_min -14
_diffrn_reflns_limit_l_max 15
_diffrn_reflns_limit_l_min -15
_diffrn_reflns_number 12022
_diffrn_reflns_theta_full 25.74
_diffrn_reflns_theta_max 25.74
_diffrn_reflns_theta_min 3.50
_diffrn_standards_decay_% 0
_diffrn_standards_interval_time 0
_diffrn_standards_number 0
_exptl_absorpt_coefficient_mu 0.552
_exptl_absorpt_correction_T_max 0.9317
_exptl_absorpt_correction_T_min 0.8431
_exptl_absorpt_correction_type multi-scan
_exptl_absorpt_process_details '(MULABS; Spek, 2003; Blessing, 1995)'
_exptl_crystal_colour colourless
_exptl_crystal_density_diffrn 1.273
_exptl_crystal_density_method 'not measured'
_exptl_crystal_description block
_exptl_crystal_F_000 592
_exptl_crystal_size_max 0.32
_exptl_crystal_size_mid 0.24
_exptl_crystal_size_min 0.13
_refine_diff_density_max 0.714
_refine_diff_density_min -0.476
_refine_ls_extinction_method none
_refine_ls_goodness_of_fit_ref 0.887
_refine_ls_hydrogen_treatment mixed
_refine_ls_matrix_type full
_refine_ls_number_parameters 346
_refine_ls_number_reflns 5438
_refine_ls_number_restraints 3
_refine_ls_restrained_S_all 0.887
_refine_ls_R_factor_all 0.0976
_refine_ls_R_factor_gt 0.0625
_refine_ls_shift/su_max 0.006
_refine_ls_shift/su_mean 0.000
_refine_ls_structure_factor_coef Fsqd
_refine_ls_weighting_details 'calc w=1/[\s^2^(Fo^2^)+(0.0841P)^2^] where P=(Fo^2^+2Fc^2^)/3'
_refine_ls_weighting_scheme calc
_refine_ls_wR_factor_gt 0.1427
_refine_ls_wR_factor_ref 0.1548
_reflns_number_gt 3411
_reflns_number_total 5438
_reflns_threshold_expression I>2\s(I)
_cod_data_source_file at2388.cif
_cod_data_source_block I
_cod_database_code 2215327
_cod_database_fobs_code 2215327

loop_
_symmetry_equiv_pos_as_xyz
'x, y, z'
'-x, -y, -z'

loop_
_atom_site_type_symbol
_atom_site_label
_atom_site_fract_x
_atom_site_fract_y
_atom_site_fract_z
_atom_site_U_iso_or_equiv
_atom_site_adp_type
_atom_site_calc_flag
_atom_site_refinement_flags
_atom_site_occupancy
Fe Fe1 0.67506(6) 0.23657(5) 0.43545(5) 0.03806(19) Uani d . 1
B B1 0.6272(4) 0.6466(4) 0.4266(4) 0.0347(9) Uani d . 1
C C1 0.7258(4) 0.6458(4) 0.4873(4) 0.0446(10) Uani d . 1
C C16 0.6609(5) 0.7524(5) 0.5551(5) 0.0614(13) Uani d . 1
H H16A 0.6451 0.8269 0.4982 0.092 Uiso calc R 1
H H16B 0.7215 0.7525 0.5898 0.092 Uiso calc R 1
H H16C 0.5750 0.7458 0.6206 0.092 Uiso calc R 1
C C17 0.8641(5) 0.6558(4) 0.3918(5) 0.0584(12) Uani d . 1
H H17A 0.8517 0.7278 0.3311 0.088 Uiso calc R 1
H H17B 0.9115 0.5854 0.3517 0.088 Uiso calc R 1
H H17C 0.9172 0.6606 0.4316 0.088 Uiso calc R 1
C C18 0.7467(5) 0.5330(4) 0.5815(4) 0.0534(11) Uani d . 1
H H18A 0.7884 0.4625 0.5421 0.080 Uiso calc R 1
H H18B 0.6594 0.5289 0.6461 0.080 Uiso calc R 1
H H18C 0.8055 0.5354 0.6167 0.080 Uiso calc R 1
O O1 0.4944(3) 0.6315(2) 0.5255(3) 0.0378(6) Uani d . 1
H H1 0.486(5) 0.577(4) 0.568(4) 0.045 Uiso d . 1
B B2 0.9482(4) 0.2460(4) 0.2463(4) 0.0372(10) Uani d . 1
C C2 1.0880(4) 0.2689(4) 0.1373(4) 0.0451(10) Uani d . 1
C C26 1.2155(4) 0.1607(4) 0.1204(5) 0.0588(12) Uani d . 1
H H26A 1.2004 0.0955 0.1050 0.088 Uiso calc R 1
H H26B 1.2358 0.1346 0.1942 0.088 Uiso calc R 1
H H26C 1.2916 0.1833 0.0512 0.088 Uiso calc R 1
C C27 1.0681(5) 0.3157(4) 0.0148(4) 0.0559(12) Uani d . 1
H H27A 1.0500 0.2550 -0.0051 0.084 Uiso calc R 1
H H27B 1.1498 0.3333 -0.0495 0.084 Uiso calc R 1
H H27C 0.9917 0.3886 0.0213 0.084 Uiso calc R 1
C C28 1.1163(5) 0.3695(4) 0.1599(5) 0.0547(11) Uani d . 1
H H28A 1.0363 0.4394 0.1716 0.082 Uiso calc R 1
H H28B 1.1924 0.3909 0.0898 0.082 Uiso calc R 1
H H28C 1.1382 0.3423 0.2329 0.082 Uiso calc R 1
N N11 0.8418(3) 0.1957(3) 0.4743(3) 0.0384(7) Uani d . 1
N N12 0.9571(3) 0.2016(3) 0.3765(3) 0.0363(7) Uani d . 1
C C13 1.0580(4) 0.1641(4) 0.4176(4) 0.0451(10) Uani d . 1
H H13 1.1492 0.1607 0.3676 0.054 Uiso calc R 1
C C14 1.0105(5) 0.1319(4) 0.5403(4) 0.0510(11) Uani d . 1
H H14 1.0597 0.1020 0.5921 0.061 Uiso calc R 1
C C15 0.8726(5) 0.1526(4) 0.5735(4) 0.0472(10) Uani d . 1
H H15 0.8104 0.1384 0.6542 0.057 Uiso calc R 1
N N21 0.7824(3) 0.1335(3) 0.3015(3) 0.0377(7) Uani d . 1
N N22 0.9084(3) 0.1441(3) 0.2278(3) 0.0374(7) Uani d . 1
C C23 0.9705(5) 0.0626(4) 0.1544(4) 0.0466(10) Uani d . 1
H H23 1.0594 0.0507 0.0946 0.056 Uiso calc R 1
C C24 0.8853(5) -0.0011(4) 0.1795(4) 0.0496(11) Uani d . 1
H H24 0.9026 -0.0642 0.1413 0.060 Uiso calc R 1
C C25 0.7695(5) 0.0458(4) 0.2716(4) 0.0456(10) Uani d . 1
H H25 0.6915 0.0195 0.3086 0.055 Uiso calc R 1
N N31 0.5511(3) 0.1507(3) 0.5870(3) 0.0409(8) Uani d . 1
N N32 0.4261(3) 0.2227(3) 0.6412(3) 0.0357(7) Uani d . 1
C C33 0.3659(5) 0.1651(4) 0.7500(4) 0.0456(10) Uani d . 1
H H33 0.2777 0.1966 0.8057 0.055 Uiso calc R 1
C C34 0.4508(5) 0.0533(4) 0.7695(4) 0.0548(11) Uani d . 1
H H34 0.4346 -0.0074 0.8388 0.066 Uiso calc R 1
C C35 0.5645(5) 0.0494(4) 0.6655(4) 0.0512(11) Uani d . 1
H H35 0.6431 -0.0174 0.6513 0.061 Uiso calc R 1
C C41 0.8185(4) 0.3640(3) 0.2563(3) 0.0344(8) Uani d . 1
C C42 0.7845(4) 0.4487(3) 0.3267(3) 0.0337(8) Uani d . 1
H H42 0.8367 0.4323 0.3735 0.040 Uiso calc R 1
C C43 0.6796(3) 0.5553(3) 0.3330(3) 0.0328(8) Uani d . 1
C C44 0.6057(4) 0.5772(3) 0.2612(4) 0.0368(8) Uani d . 1
H H44 0.5330 0.6484 0.2627 0.044 Uiso calc R 1
C C45 0.6361(4) 0.4975(4) 0.1885(4) 0.0394(9) Uani d . 1
H H45 0.5851 0.5151 0.1403 0.047 Uiso calc R 1
C C46 0.7406(4) 0.3923(4) 0.1858(3) 0.0382(9) Uani d . 1
H H46 0.7602 0.3383 0.1358 0.046 Uiso calc R 1
O O51 0.2229(15) 0.7421(11) 0.1334(15) 0.305(8) Uani d . 1
C C52 0.2894(18) 0.8316(14) 0.0926(15) 0.203(7) Uani d D 1
H H52A 0.2883 0.8553 0.1617 0.244 Uiso calc R 1
H H52B 0.2481 0.9031 0.0436 0.244 Uiso calc R 1
C C53 0.4281(17) 0.7680(13) 0.0174(15) 0.332(19) Uani d D 1
H H53A 0.4875 0.7364 0.0641 0.399 Uiso calc R 1
H H53B 0.4665 0.8225 -0.0566 0.399 Uiso calc R 1
C C54 0.4151(11) 0.6687(18) -0.0155(10) 0.273(14) Uani d D 1
H H54A 0.3975 0.6960 -0.0915 0.327 Uiso calc R 1
H H54B 0.4991 0.6011 -0.0277 0.327 Uiso calc R 1
C C55 0.3015(14) 0.6316(10) 0.0861(10) 0.158(5) Uani d D 1
H H55A 0.3315 0.5668 0.1471 0.189 Uiso calc R 1
H H55B 0.2511 0.6059 0.0576 0.189 Uiso calc R 1

loop_
_atom_site_aniso_label
_atom_site_aniso_U_11
_atom_site_aniso_U_22
_atom_site_aniso_U_33
_atom_site_aniso_U_12
_atom_site_aniso_U_13
_atom_site_aniso_U_23
Fe1 0.0325(3) 0.0385(3) 0.0401(3) -0.0055(2) -0.0123(2) -0.0112(3)
B1 0.030(2) 0.031(2) 0.036(2) -0.0068(17) -0.0083(17) -0.0065(18)
C1 0.043(2) 0.041(2) 0.055(3) -0.0087(18) -0.023(2) -0.012(2)
C16 0.065(3) 0.057(3) 0.079(3) -0.005(2) -0.041(3) -0.028(3)
C17 0.045(2) 0.054(3) 0.083(3) -0.015(2) -0.025(2) -0.017(3)
C18 0.061(3) 0.050(3) 0.056(3) -0.007(2) -0.035(2) -0.009(2)
O1 0.0384(14) 0.0317(15) 0.0375(16) -0.0121(12) -0.0104(12) -0.0022(12)
B2 0.039(2) 0.033(2) 0.038(2) -0.0060(18) -0.0158(19) -0.0088(19)
C2 0.041(2) 0.038(2) 0.046(2) -0.0076(17) -0.0095(18) -0.0093(19)
C26 0.039(2) 0.055(3) 0.068(3) -0.006(2) -0.008(2) -0.022(2)
C27 0.055(3) 0.055(3) 0.042(2) -0.016(2) -0.006(2) -0.006(2)
C28 0.046(2) 0.052(3) 0.062(3) -0.019(2) -0.012(2) -0.010(2)
N11 0.0416(17) 0.0377(18) 0.0355(18) -0.0098(14) -0.0173(15) -0.0038(14)
N12 0.0354(16) 0.0326(16) 0.0384(18) -0.0056(13) -0.0151(14) -0.0067(14)
C13 0.041(2) 0.042(2) 0.058(3) -0.0080(18) -0.027(2) -0.008(2)
C14 0.056(3) 0.046(2) 0.061(3) -0.009(2) -0.039(2) -0.004(2)
C15 0.058(3) 0.040(2) 0.044(2) -0.012(2) -0.024(2) -0.0037(19)
N21 0.0368(16) 0.0390(18) 0.0372(17) -0.0112(14) -0.0125(14) -0.0085(14)
N22 0.0375(17) 0.0334(17) 0.0361(17) -0.0052(13) -0.0123(14) -0.0083(14)
C23 0.055(2) 0.039(2) 0.042(2) -0.0086(19) -0.015(2) -0.0126(19)
C24 0.067(3) 0.039(2) 0.051(3) -0.015(2) -0.025(2) -0.016(2)
C25 0.053(2) 0.042(2) 0.049(2) -0.0166(19) -0.025(2) -0.005(2)
N31 0.0376(17) 0.0328(17) 0.051(2) -0.0016(14) -0.0199(15) -0.0112(16)
N32 0.0355(16) 0.0327(17) 0.0368(18) -0.0100(14) -0.0108(14) -0.0074(14)
C33 0.052(2) 0.042(2) 0.042(2) -0.0207(19) -0.0134(19) -0.0037(19)
C34 0.070(3) 0.041(2) 0.054(3) -0.019(2) -0.031(2) 0.007(2)
C35 0.055(3) 0.030(2) 0.063(3) -0.0039(19) -0.028(2) -0.004(2)
C41 0.0351(19) 0.034(2) 0.0326(19) -0.0124(16) -0.0110(16) -0.0041(16)
C42 0.0333(18) 0.0298(19) 0.038(2) -0.0080(15) -0.0138(16) -0.0072(16)
C43 0.0302(18) 0.0296(18) 0.0341(19) -0.0093(14) -0.0091(15) -0.0034(16)
C44 0.0361(19) 0.0302(19) 0.041(2) -0.0052(15) -0.0169(17) -0.0036(17)
C45 0.043(2) 0.040(2) 0.037(2) -0.0107(17) -0.0211(17) -0.0025(17)
C46 0.044(2) 0.039(2) 0.0308(19) -0.0134(17) -0.0128(17) -0.0057(17)
O51 0.276(14) 0.186(10) 0.390(19) -0.067(10) -0.006(13) -0.154(12)
C52 0.28(2) 0.162(12) 0.262(18) -0.106(14) -0.177(17) 0.019(12)
C53 0.173(14) 0.34(3) 0.35(3) -0.134(17) -0.159(18) 0.27(2)
C54 0.086(7) 0.60(4) 0.111(8) 0.005(13) -0.031(6) -0.185(16)
C55 0.229(14) 0.142(9) 0.146(9) -0.029(9) -0.132(10) -0.020(7)

loop_
_atom_type_symbol
_atom_type_description
_atom_type_scat_dispersion_real
_atom_type_scat_dispersion_imag
_atom_type_scat_source
C C 0.0033 0.0016 'International Tables Vol C Tables 4.2.6.8 and 6.1.1.4'
H H 0.0000 0.0000 'International Tables Vol C Tables 4.2.6.8 and 6.1.1.4'
B B 0.0013 0.0007 'International Tables Vol C Tables 4.2.6.8 and 6.1.1.4'
Fe Fe 0.3463 0.8444 'International Tables Vol C Tables 4.2.6.8 and 6.1.1.4'
N N 0.0061 0.0033 'International Tables Vol C Tables 4.2.6.8 and 6.1.1.4'
O O 0.0106 0.0060 'International Tables Vol C Tables 4.2.6.8 and 6.1.1.4'

loop_
_geom_angle_atom_site_label_1
_geom_angle_atom_site_label_2
_geom_angle_atom_site_label_3
_geom_angle_site_symmetry_1
_geom_angle_site_symmetry_3
_geom_angle
O1 Fe1 N11 2_666 . 130.37(12)
O1 Fe1 N21 2_666 . 135.07(12)
N11 Fe1 N21 . . 91.19(13)
O1 Fe1 N31 2_666 . 79.47(12)
N11 Fe1 N31 . . 103.53(13)
N21 Fe1 N31 . . 110.22(13)
O1 B1 N32 . 2_666 99.5(3)
O1 B1 C43 . . 107.7(3)
N32 B1 C43 2_666 . 106.7(3)
O1 B1 C1 . . 110.0(3)
N32 B1 C1 2_666 . 110.4(3)
C43 B1 C1 . . 120.5(3)
C18 C1 C17 . . 108.9(4)
C18 C1 C16 . . 106.6(4)
C17 C1 C16 . . 107.4(4)
C18 C1 B1 . . 111.4(4)
C17 C1 B1 . . 112.4(4)
C16 C1 B1 . . 109.9(3)
C1 C16 H16A . . 109.5
C1 C16 H16B . . 109.5
H16A C16 H16B . . 109.5
C1 C16 H16C . . 109.5
H16A C16 H16C . . 109.5
H16B C16 H16C . . 109.5
C1 C17 H17A . . 109.5
C1 C17 H17B . . 109.5
H17A C17 H17B . . 109.5
C1 C17 H17C . . 109.5
H17A C17 H17C . . 109.5
H17B C17 H17C . . 109.5
C1 C18 H18A . . 109.5
C1 C18 H18B . . 109.5
H18A C18 H18B . . 109.5
C1 C18 H18C . . 109.5
H18A C18 H18C . . 109.5
H18B C18 H18C . . 109.5
B1 O1 Fe1 . 2_666 123.8(2)
B1 O1 H1 . . 125(4)
Fe1 O1 H1 2_666 . 111(4)
N12 B2 N22 . . 104.7(3)
N12 B2 C41 . . 106.8(3)
N22 B2 C41 . . 105.7(3)
N12 B2 C2 . . 113.3(3)
N22 B2 C2 . . 112.6(3)
C41 B2 C2 . . 113.0(3)
C28 C2 C26 . . 107.9(4)
C28 C2 C27 . . 105.5(4)
C26 C2 C27 . . 107.9(4)
C28 C2 B2 . . 109.2(3)
C26 C2 B2 . . 116.3(4)
C27 C2 B2 . . 109.5(4)
C2 C26 H26A . . 109.5
C2 C26 H26B . . 109.5
H26A C26 H26B . . 109.5
C2 C26 H26C . . 109.5
H26A C26 H26C . . 109.5
H26B C26 H26C . . 109.5
C2 C27 H27A . . 109.5
C2 C27 H27B . . 109.5
H27A C27 H27B . . 109.5
C2 C27 H27C . . 109.5
H27A C27 H27C . . 109.5
H27B C27 H27C . . 109.5
C2 C28 H28A . . 109.5
C2 C28 H28B . . 109.5
H28A C28 H28B . . 109.5
C2 C28 H28C . . 109.5
H28A C28 H28C . . 109.5
H28B C28 H28C . . 109.5
C15 N11 N12 . . 107.8(3)
C15 N11 Fe1 . . 136.3(3)
N12 N11 Fe1 . . 115.5(2)
C13 N12 N11 . . 107.7(3)
C13 N12 B2 . . 134.6(3)
N11 N12 B2 . . 117.7(3)
N12 C13 C14 . . 110.4(4)
N12 C13 H13 . . 124.8
C14 C13 H13 . . 124.8
C13 C14 C15 . . 104.4(4)
C13 C14 H14 . . 127.8
C15 C14 H14 . . 127.8
N11 C15 C14 . . 109.6(4)
N11 C15 H15 . . 125.2
C14 C15 H15 . . 125.2
C25 N21 N22 . . 107.1(3)
C25 N21 Fe1 . . 136.8(3)
N22 N21 Fe1 . . 115.6(2)
C23 N22 N21 . . 108.3(3)
C23 N22 B2 . . 135.1(4)
N21 N22 B2 . . 116.6(3)
N22 C23 C24 . . 109.1(4)
N22 C23 H23 . . 125.5
C24 C23 H23 . . 125.5
C23 C24 C25 . . 105.3(4)
C23 C24 H24 . . 127.3
C25 C24 H24 . . 127.3
N21 C25 C24 . . 110.2(4)
N21 C25 H25 . . 124.9
C24 C25 H25 . . 124.9
C35 N31 N32 . . 105.9(3)
C35 N31 Fe1 . . 137.6(3)
N32 N31 Fe1 . . 114.5(2)
C33 N32 N31 . . 109.1(3)
C33 N32 B1 . 2_666 130.3(3)
N31 N32 B1 . 2_666 120.6(3)
N32 C33 C34 . . 109.6(4)
N32 C33 H33 . . 125.2
C34 C33 H33 . . 125.2
C33 C34 C35 . . 103.8(4)
C33 C34 H34 . . 128.1
C35 C34 H34 . . 128.1
N31 C35 C34 . . 111.6(4)
N31 C35 H35 . . 124.2
C34 C35 H35 . . 124.2
C42 C41 C46 . . 116.2(3)
C42 C41 B2 . . 122.1(3)
C46 C41 B2 . . 121.5(3)
C43 C42 C41 . . 124.7(3)
C43 C42 H42 . . 117.6
C41 C42 H42 . . 117.6
C42 C43 C44 . . 116.0(3)
C42 C43 B1 . . 125.2(3)
C44 C43 B1 . . 118.5(3)
C45 C44 C43 . . 121.8(3)
C45 C44 H44 . . 119.1
C43 C44 H44 . . 119.1
C46 C45 C44 . . 120.3(3)
C46 C45 H45 . . 119.8
C44 C45 H45 . . 119.8
C45 C46 C41 . . 121.0(3)
C45 C46 H46 . . 119.5
C41 C46 H46 . . 119.5
C55 O51 C52 . . 116.5(13)
O51 C52 C53 . . 101.5(13)
O51 C52 H52A . . 111.5
C53 C52 H52A . . 111.5
O51 C52 H52B . . 111.5
C53 C52 H52B . . 111.5
H52A C52 H52B . . 109.3
C52 C53 C54 . . 105.8(13)
C52 C53 H53A . . 110.6
C54 C53 H53A . . 110.6
C52 C53 H53B . . 110.6
C54 C53 H53B . . 110.6
H53A C53 H53B . . 108.7
C55 C54 C53 . . 106.8(10)
C55 C54 H54A . . 110.4
C53 C54 H54A . . 110.4
C55 C54 H54B . . 110.4
C53 C54 H54B . . 110.4
H54A C54 H54B . . 108.6
C54 C55 O51 . . 100.1(10)
C54 C55 H55A . . 111.8
O51 C55 H55A . . 111.8
C54 C55 H55B . . 111.8
O51 C55 H55B . . 111.8
H55A C55 H55B . . 109.5

loop_
_geom_bond_atom_site_label_1
_geom_bond_atom_site_label_2
_geom_bond_site_symmetry_2
_geom_bond_distance
Fe1 O1 2_666 1.973(3)
Fe1 N11 . 2.046(3)
Fe1 N21 . 2.048(3)
Fe1 N31 . 2.065(4)
B1 O1 . 1.520(5)
B1 N32 2_666 1.593(5)
B1 C43 . 1.632(5)
B1 C1 . 1.633(6)
C1 C18 . 1.533(6)
C1 C17 . 1.536(7)
C1 C16 . 1.540(6)
C16 H16A . 0.9800
C16 H16B . 0.9800
C16 H16C . 0.9800
C17 H17A . 0.9800
C17 H17B . 0.9800
C17 H17C . 0.9800
C18 H18A . 0.9800
C18 H18B . 0.9800
C18 H18C . 0.9800
O1 Fe1 2_666 1.973(3)
O1 H1 . 0.72(5)
B2 N12 . 1.584(5)
B2 N22 . 1.610(5)
B2 C41 . 1.625(5)
B2 C2 . 1.644(6)
C2 C28 . 1.537(6)
C2 C26 . 1.540(6)
C2 C27 . 1.547(6)
C26 H26A . 0.9800
C26 H26B . 0.9800
C26 H26C . 0.9800
C27 H27A . 0.9800
C27 H27B . 0.9800
C27 H27C . 0.9800
C28 H28A . 0.9800
C28 H28B . 0.9800
C28 H28C . 0.9800
N11 C15 . 1.337(5)
N11 N12 . 1.357(5)
N12 C13 . 1.351(5)
C13 C14 . 1.357(7)
C13 H13 . 0.9500
C14 C15 . 1.399(6)
C14 H14 . 0.9500
C15 H15 . 0.9500
N21 C25 . 1.331(5)
N21 N22 . 1.369(5)
N22 C23 . 1.339(5)
C23 C24 . 1.371(7)
C23 H23 . 0.9500
C24 C25 . 1.372(6)
C24 H24 . 0.9500
C25 H25 . 0.9500
N31 C35 . 1.329(6)
N31 N32 . 1.357(4)
N32 C33 . 1.330(5)
N32 B1 2_666 1.593(5)
C33 C34 . 1.370(6)
C33 H33 . 0.9500
C34 C35 . 1.371(7)
C34 H34 . 0.9500
C35 H35 . 0.9500
C41 C42 . 1.404(5)
C41 C46 . 1.415(5)
C42 C43 . 1.396(5)
C42 H42 . 0.9500
C43 C44 . 1.408(5)
C44 C45 . 1.387(5)
C44 H44 . 0.9500
C45 C46 . 1.386(5)
C45 H45 . 0.9500
C46 H46 . 0.9500
O51 C55 . 1.447(13)
O51 C52 . 1.429(17)
C52 C53 . 1.485(9)
C52 H52A . 0.9900
C52 H52B . 0.9900
C53 C54 . 1.491(10)
C53 H53A . 0.9900
C53 H53B . 0.9900
C54 C55 . 1.472(9)
C54 H54A . 0.9900
C54 H54B . 0.9900
C55 H55A . 0.9900
C55 H55B . 0.9900

loop_
_geom_torsion_atom_site_label_1
_geom_torsion_atom_site_label_2
_geom_torsion_atom_site_label_3
_geom_torsion_atom_site_label_4
_geom_torsion_site_symmetry_1
_geom_torsion_site_symmetry_4
_geom_torsion
O1 B1 C1 C18 . . 55.2(4)
N32 B1 C1 C18 2_666 . 164.1(3)
C43 B1 C1 C18 . . -70.9(5)
O1 B1 C1 C17 . . 177.7(3)
N32 B1 C1 C17 2_666 . -73.4(4)
C43 B1 C1 C17 . . 51.6(5)
O1 B1 C1 C16 . . -62.7(5)
N32 B1 C1 C16 2_666 . 46.1(5)
C43 B1 C1 C16 . . 171.1(4)
N32 B1 O1 Fe1 2_666 2_666 -12.4(4)
C43 B1 O1 Fe1 . 2_666 -123.4(3)
C1 B1 O1 Fe1 . 2_666 103.5(3)
N12 B2 C2 C28 . . -63.1(4)
N22 B2 C2 C28 . . 178.4(3)
C41 B2 C2 C28 . . 58.6(4)
N12 B2 C2 C26 . . 59.2(5)
N22 B2 C2 C26 . . -59.3(5)
C41 B2 C2 C26 . . -179.1(4)
N12 B2 C2 C27 . . -178.2(3)
N22 B2 C2 C27 . . 63.3(4)
C41 B2 C2 C27 . . -56.5(4)
O1 Fe1 N11 C15 2_666 . 71.6(4)
N21 Fe1 N11 C15 . . -127.1(4)
N31 Fe1 N11 C15 . . -16.0(4)
O1 Fe1 N11 N12 2_666 . -116.0(2)
N21 Fe1 N11 N12 . . 45.2(3)
N31 Fe1 N11 N12 . . 156.4(2)
C15 N11 N12 C13 . . -1.2(4)
Fe1 N11 N12 C13 . . -175.7(3)
C15 N11 N12 B2 . . 177.9(3)
Fe1 N11 N12 B2 . . 3.4(4)
N22 B2 N12 C13 . . 113.1(5)
C41 B2 N12 C13 . . -135.0(4)
C2 B2 N12 C13 . . -9.9(6)
N22 B2 N12 N11 . . -65.7(4)
C41 B2 N12 N11 . . 46.2(4)
C2 B2 N12 N11 . . 171.3(3)
N11 N12 C13 C14 . . 1.0(4)
B2 N12 C13 C14 . . -177.9(4)
N12 C13 C14 C15 . . -0.4(5)
N12 N11 C15 C14 . . 1.0(5)
Fe1 N11 C15 C14 . . 173.8(3)
C13 C14 C15 N11 . . -0.4(5)
O1 Fe1 N21 C25 2_666 . -72.2(4)
N11 Fe1 N21 C25 . . 128.0(4)
N31 Fe1 N21 C25 . . 23.2(4)
O1 Fe1 N21 N22 2_666 . 116.8(3)
N11 Fe1 N21 N22 . . -42.9(3)
N31 Fe1 N21 N22 . . -147.8(2)
C25 N21 N22 C23 . . -0.2(4)
Fe1 N21 N22 C23 . . 173.4(3)
C25 N21 N22 B2 . . 179.7(3)
Fe1 N21 N22 B2 . . -6.7(4)
N12 B2 N22 C23 . . -112.5(5)
C41 B2 N22 C23 . . 134.9(4)
C2 B2 N22 C23 . . 11.0(6)
N12 B2 N22 N21 . . 67.6(4)
C41 B2 N22 N21 . . -45.0(4)
C2 B2 N22 N21 . . -168.9(3)
N21 N22 C23 C24 . . 0.3(5)
B2 N22 C23 C24 . . -179.6(4)
N22 C23 C24 C25 . . -0.3(5)
N22 N21 C25 C24 . . 0.0(5)
Fe1 N21 C25 C24 . . -171.5(3)
C23 C24 C25 N21 . . 0.1(5)
O1 Fe1 N31 C35 2_666 . -165.3(4)
N11 Fe1 N31 C35 . . -36.0(4)
N21 Fe1 N31 C35 . . 60.4(4)
O1 Fe1 N31 N32 2_666 . -4.4(2)
N11 Fe1 N31 N32 . . 124.9(2)
N21 Fe1 N31 N32 . . -138.7(2)
C35 N31 N32 C33 . . -0.2(4)
Fe1 N31 N32 C33 . . -166.9(3)
C35 N31 N32 B1 . 2_666 -179.6(3)
Fe1 N31 N32 B1 . 2_666 13.7(4)
N31 N32 C33 C34 . . 0.0(5)
B1 N32 C33 C34 2_666 . 179.3(4)
N32 C33 C34 C35 . . 0.3(5)
N32 N31 C35 C34 . . 0.4(5)
Fe1 N31 C35 C34 . . 162.3(3)
C33 C34 C35 N31 . . -0.4(5)
N12 B2 C41 C42 . . 37.8(5)
N22 B2 C41 C42 . . 148.9(4)
C2 B2 C41 C42 . . -87.5(4)
N12 B2 C41 C46 . . -147.9(4)
N22 B2 C41 C46 . . -36.8(5)
C2 B2 C41 C46 . . 86.8(4)
C46 C41 C42 C43 . . 1.2(6)
B2 C41 C42 C43 . . 175.8(4)
C41 C42 C43 C44 . . -0.7(6)
C41 C42 C43 B1 . . 172.1(4)
O1 B1 C43 C42 . . -105.1(4)
N32 B1 C43 C42 2_666 . 148.9(4)
C1 B1 C43 C42 . . 22.1(6)
O1 B1 C43 C44 . . 67.6(4)
N32 B1 C43 C44 2_666 . -38.5(4)
C1 B1 C43 C44 . . -165.2(4)
C42 C43 C44 C45 . . -0.3(6)
B1 C43 C44 C45 . . -173.6(4)
C43 C44 C45 C46 . . 0.8(6)
C44 C45 C46 C41 . . -0.3(6)
C42 C41 C46 C45 . . -0.7(6)
B2 C41 C46 C45 . . -175.3(4)
C55 O51 C52 C53 . . -4(2)
O51 C52 C53 C54 . . 20.9(17)
C52 C53 C54 C55 . . -31.5(17)
C53 C54 C55 O51 . . 27.2(15)
C52 O51 C55 C54 . . -14.7(17)
